data_7237542
loop_
_publ_author_name
'Miniewicz, Andrzej'
'Bartkiewicz, Stanislaw'
'Wojaczynska, Elzbieta'
'Galica, Tomasz'
'Zalesny, Robert'
'Jakubas, Ryszard'

_publ_section_title
;
 Second harmonic generation in nonlinear optical crystals formed from
 propellane-type molecules
;
_journal_issue 5
_journal_name_full 'Journal of Materials Chemistry C'
_journal_page_first 1255
_journal_paper_doi 10.1039/C8TC05268A
_journal_volume 7
_journal_year 2019
_chemical_absolute_configuration unk
_chemical_formula_moiety 'C18 H16 N4 O6'
_chemical_formula_sum 'C18 H16 N4 O6'
_chemical_formula_weight 384.35
_chemical_name_systematic
;
16,20-dinitro-(3,4;8,9)-dibenzo-2,7-dioxa-5,10-diaza[4.4.4]propellane
;
_space_group_crystal_system orthorhombic
_space_group_IT_number 30
_space_group_name_Hall 'P 2 -2bc'
_space_group_name_H-M_alt 'P n c 2'
_atom_sites_solution_hydrogens difmap
_atom_sites_solution_primary difmap
_audit_creation_method SHELXL-2014/7
_audit_update_record
;
2018-10-17 deposited with the CCDC.
2018-12-12 downloaded from the CCDC.
;
_cell_angle_alpha 90
_cell_angle_beta 90
_cell_angle_gamma 90
_cell_formula_units_Z 2
_cell_length_a 6.8569(12)
_cell_length_b 16.734(2)
_cell_length_c 7.4140(16)
_cell_measurement_reflns_used 463
_cell_measurement_temperature 294(2)
_cell_measurement_theta_max 21.9930
_cell_measurement_theta_min 2.4610
_cell_volume 850.7(3)
_computing_cell_refinement 'CrysAlisPro (Rigaku OD, 2015)'
_computing_data_collection 'CrysAlisPro (Agilent Technologies, 2014)'
_computing_data_reduction 'CrysAlisPro (Rigaku OD, 2015)'
_computing_publication_material 'SHELXL-2014/7 (Sheldrick, 2015)'
_computing_structure_refinement 'SHELXL-2014/7 (Sheldrick, 2014)'
_computing_structure_solution 'SHELXS-2013/1 (Sheldrick, 2008)'
_diffrn_ambient_temperature 294(2)
_diffrn_detector_area_resol_mean 15.9718
_diffrn_measured_fraction_theta_full 0.999
_diffrn_measured_fraction_theta_max 0.999
_diffrn_measurement_device_type 'KM4 with Eos CCD'
_diffrn_measurement_method '\w scans'
_diffrn_radiation_type MoK\a
_diffrn_radiation_wavelength 0.71073
_diffrn_reflns_av_R_equivalents 0.0944
_diffrn_reflns_av_unetI/netI 0.2013
_diffrn_reflns_Laue_measured_fraction_full 0.999
_diffrn_reflns_Laue_measured_fraction_max 0.999
_diffrn_reflns_limit_h_max 8
_diffrn_reflns_limit_h_min -8
_diffrn_reflns_limit_k_max 20
_diffrn_reflns_limit_k_min -20
_diffrn_reflns_limit_l_max 9
_diffrn_reflns_limit_l_min -8
_diffrn_reflns_number 3126
_diffrn_reflns_point_group_measured_fraction_full 0.974
_diffrn_reflns_point_group_measured_fraction_max 0.968
_diffrn_reflns_theta_full 25.242
_diffrn_reflns_theta_max 25.997
_diffrn_reflns_theta_min 2.434
_diffrn_source 'fine-focus sealed tube'
_exptl_absorpt_coefficient_mu 0.115
_exptl_absorpt_correction_T_max 1.00000
_exptl_absorpt_correction_T_min 0.80405
_exptl_absorpt_correction_type multi-scan
_exptl_absorpt_process_details
;
SCALE3 ABSPACK (Rigaku Oxford Diffraction, 2015).
;
_exptl_crystal_colour brown
_exptl_crystal_density_diffrn 1.500
_exptl_crystal_description block
_exptl_crystal_F_000 400
_exptl_crystal_size_max 0.15
_exptl_crystal_size_mid 0.10
_exptl_crystal_size_min 0.08
_refine_diff_density_max 0.184
_refine_diff_density_min -0.216
_refine_diff_density_rms 0.050
_refine_ls_abs_structure_details
;
 Flack x determined using 188 quotients [(I+)-(I-)]/[(I+)+(I-)]
 (Parsons, Flack and Wagner, Acta Cryst. B69 (2013) 249-259).
;
_refine_ls_abs_structure_Flack -1.5(10)
_refine_ls_extinction_method none
_refine_ls_goodness_of_fit_ref 0.732
_refine_ls_hydrogen_treatment refxyz
_refine_ls_matrix_type full
_refine_ls_number_parameters 153
_refine_ls_number_reflns 3126
_refine_ls_number_restraints 1
_refine_ls_restrained_S_all 0.732
_refine_ls_R_factor_all 0.1830
_refine_ls_R_factor_gt 0.0464
_refine_ls_shift/su_max 0.000
_refine_ls_shift/su_mean 0.000
_refine_ls_structure_factor_coef Fsqd
_refine_ls_weighting_details 'w=1/[\s^2^(Fo^2^)+(0.0265P)^2^] where P=(Fo^2^+2Fc^2^)/3'
_refine_ls_weighting_scheme calc
_refine_ls_wR_factor_gt 0.0655
_refine_ls_wR_factor_ref 0.0866
_reflns_Friedel_coverage 0.788
_reflns_Friedel_fraction_full 0.945
_reflns_Friedel_fraction_max 0.931
_reflns_number_gt 1105
_reflns_number_total 3126
_reflns_threshold_expression 'I > 2\s(I)'
_cod_data_source_file c8tc05268a2.cif
_cod_data_source_block A3_twin1_hklf5
_cod_database_code 7237542
_shelx_shelxl_version_number 2014/7
_shelx_space_group_comment
;
The symmetry employed for this shelxl refinement is uniquely defined
by the following loop, which should always be used as a source of
symmetry information in preference to the above space-group names.
They are only intended as comments.
;

loop_
_space_group_symop_operation_xyz
'x, y, z'
'-x, -y, z'
'x, -y+1/2, z+1/2'
'-x, y+1/2, z+1/2'

loop_
_atom_site_label
_atom_site_type_symbol
_atom_site_fract_x
_atom_site_fract_y
_atom_site_fract_z
_atom_site_U_iso_or_equiv
_atom_site_adp_type
_atom_site_occupancy
_atom_site_site_symmetry_order
_atom_site_calc_flag
_atom_site_refinement_flags_adp
C1 C 0.8948(11) 0.3002(5) 1.0591(11) 0.047(2) Uani 1 1 d .
C2 C 0.8865(10) 0.3821(4) 1.0369(11) 0.043(2) Uani 1 1 d .
H2 H 1.007(9) 0.420(3) 1.070(8) 0.052 Uiso 1 1 d U
C3 C 0.7237(10) 0.4121(4) 0.9490(11) 0.0381(19) Uani 1 1 d .
C4 C 0.6000(8) 0.5201(4) 0.7706(12) 0.0384(19) Uani 1 1 d .
C5 C 0.7144(13) 0.5030(5) 0.5994(12) 0.052(3) Uani 1 1 d .
H5A H 0.848(10) 0.536(4) 0.602(10) 0.062 Uiso 1 1 d U
H5B H 0.764(9) 0.444(4) 0.585(9) 0.062 Uiso 1 1 d U
C6 C 0.5967(13) 0.5222(5) 0.4284(15) 0.067(3) Uani 1 1 d .
H6A H 0.679(11) 0.508(5) 0.328(9) 0.080 Uiso 1 1 d U
H6B H 0.578(9) 0.579(4) 0.412(12) 0.080 Uiso 1 1 d U
C7 C 0.4250(11) 0.6365(4) 0.8862(9) 0.0324(19) Uani 1 1 d .
C8 C 0.4091(10) 0.7193(4) 0.9128(13) 0.042(2) Uani 1 1 d .
H8 H 0.511(8) 0.756(4) 0.864(8) 0.050 Uiso 1 1 d U
C9 C 0.2481(11) 0.7507(5) 0.9990(13) 0.047(2) Uani 1 1 d .
H9 H 0.232(9) 0.809(4) 1.018(9) 0.056 Uiso 1 1 d U
N1 N 1.0668(10) 0.2657(5) 1.1431(9) 0.059(2) Uani 1 1 d .
N2 N 0.5759(9) 0.6052(3) 0.7905(9) 0.0396(18) Uani 1 1 d .
H2N H 0.693(9) 0.636(3) 0.758(11) 0.06(2) Uiso 1 1 d .
O1 O 1.1907(8) 0.3106(4) 1.2071(9) 0.092(3) Uani 1 1 d .
O2 O 1.0817(8) 0.1926(4) 1.1491(8) 0.080(2) Uani 1 1 d .
O3 O 0.7123(6) 0.4947(3) 0.9275(8) 0.0449(15) Uani 1 1 d .

loop_
_atom_site_aniso_label
_atom_site_aniso_U_11
_atom_site_aniso_U_22
_atom_site_aniso_U_33
_atom_site_aniso_U_23
_atom_site_aniso_U_13
_atom_site_aniso_U_12
C1 0.038(5) 0.050(5) 0.053(6) 0.007(4) -0.006(4) 0.016(4)
C2 0.032(5) 0.039(5) 0.057(6) 0.003(5) -0.003(5) -0.003(4)
C3 0.038(5) 0.030(4) 0.047(6) 0.000(4) 0.001(5) 0.002(4)
C4 0.035(4) 0.024(4) 0.056(5) -0.004(5) -0.002(5) 0.000(3)
C5 0.051(5) 0.041(5) 0.063(7) -0.008(5) 0.019(6) -0.003(4)
C6 0.086(7) 0.056(6) 0.058(6) 0.002(6) 0.012(7) -0.001(5)
C7 0.034(4) 0.022(4) 0.042(5) 0.001(4) -0.002(4) 0.003(4)
C8 0.042(5) 0.035(5) 0.049(6) 0.002(4) -0.005(5) -0.002(4)
C9 0.051(5) 0.033(4) 0.055(5) -0.012(4) 0.002(5) 0.010(5)
N1 0.048(5) 0.071(6) 0.059(6) 0.016(5) 0.002(4) 0.019(5)
N2 0.027(3) 0.022(3) 0.070(5) -0.001(3) 0.011(4) 0.000(3)
O1 0.061(4) 0.091(5) 0.124(7) 0.016(5) -0.042(5) 0.011(4)
O2 0.075(4) 0.067(5) 0.098(6) 0.019(4) -0.014(4) 0.035(4)
O3 0.035(3) 0.030(3) 0.070(4) -0.005(3) -0.012(4) 0.003(2)

loop_
_atom_type_symbol
_atom_type_description
_atom_type_scat_dispersion_real
_atom_type_scat_dispersion_imag
_atom_type_scat_source
C C 0.0033 0.0016 'International Tables Vol C Tables 4.2.6.8 and 6.1.1.4'
H H 0.0000 0.0000 'International Tables Vol C Tables 4.2.6.8 and 6.1.1.4'
N N 0.0061 0.0033 'International Tables Vol C Tables 4.2.6.8 and 6.1.1.4'
O O 0.0106 0.0060 'International Tables Vol C Tables 4.2.6.8 and 6.1.1.4'

loop_
_geom_angle_atom_site_label_1
_geom_angle_atom_site_label_2
_geom_angle_atom_site_label_3
_geom_angle
_geom_angle_site_symmetry_1
_geom_angle_site_symmetry_3
C9 C1 C2 123.2(8) 2_665 .
C9 C1 N1 118.1(7) 2_665 .
C2 C1 N1 118.6(8) . .
C1 C2 C3 116.6(7) . .
C1 C2 H2 122(3) . .
C3 C2 H2 121(3) . .
C7 C3 C2 122.6(6) 2_665 .
C7 C3 O3 120.2(7) 2_665 .
C2 C3 O3 117.2(6) . .
N2 C4 O3 105.5(6) . .
N2 C4 C5 109.3(6) . .
O3 C4 C5 109.8(5) . .
N2 C4 C4 109.4(7) . 2_665
O3 C4 C4 110.2(4) . 2_665
C5 C4 C4 112.4(5) . 2_665
C4 C5 C6 112.2(7) . .
C4 C5 H5A 109(4) . .
C6 C5 H5A 111(4) . .
C4 C5 H5B 115(4) . .
C6 C5 H5B 107(4) . .
H5A C5 H5B 102(5) . .
C6 C6 C5 110.8(5) 2_665 .
C6 C6 H6A 113(5) 2_665 .
C5 C6 H6A 106(5) . .
C6 C6 H6B 112(4) 2_665 .
C5 C6 H6B 112(5) . .
H6A C6 H6B 103(7) . .
N2 C7 C3 120.7(6) . 2_665
N2 C7 C8 120.8(7) . .
C3 C7 C8 118.4(7) 2_665 .
C9 C8 C7 120.2(7) . .
C9 C8 H8 120(4) . .
C7 C8 H8 120(4) . .
C1 C9 C8 119.0(7) 2_665 .
C1 C9 H9 119(4) 2_665 .
C8 C9 H9 122(4) . .
O2 N1 O1 122.5(8) . .
O2 N1 C1 118.6(8) . .
O1 N1 C1 118.9(8) . .
C7 N2 C4 121.4(6) . .
C7 N2 H2N 123(4) . .
C4 N2 H2N 113(3) . .
C3 O3 C4 114.2(6) . .

loop_
_geom_bond_atom_site_label_1
_geom_bond_atom_site_label_2
_geom_bond_distance
_geom_bond_site_symmetry_2
C1 C9 1.373(10) 2_665
C1 C2 1.382(10) .
C1 N1 1.454(9) .
C2 C3 1.386(9) .
C2 H2 1.07(6) .
C3 C7 1.385(8) 2_665
C3 O3 1.393(7) .
C4 N2 1.442(8) .
C4 O3 1.458(9) .
C4 C5 1.519(10) .
C4 C4 1.528(11) 2_665
C5 C6 1.537(13) .
C5 H5A 1.07(7) .
C5 H5B 1.05(6) .
C6 C6 1.521(16) 2_665
C6 H6A 0.97(7) .
C6 H6B 0.96(7) .
C7 N2 1.360(8) .
C7 C3 1.385(8) 2_665
C7 C8 1.404(9) .
C8 C9 1.379(10) .
C8 H8 0.99(6) .
C9 C1 1.373(10) 2_665
C9 H9 1.00(6) .
N1 O2 1.227(9) .
N1 O1 1.230(8) .
N2 H2N 0.98(6) .
